data_2239882
loop_
_publ_author_name
'Vinayagam, V.'
'Bakthadoss, M.'
'Murugavel, S.'
'Manikandan, N.'

_publ_section_title
;
 Crystal structure of methyl
 6-methoxy-11-(4-methoxyphenyl)-16-methyl-14-phenyl-8,12-dioxa-14,15-diazatetracyclo[8.7.0.0^2,7^.0^13,17^]heptadeca-2(7),3,5,13(17),15-pentaene-10-carboxylate
;
_journal_coeditor_code HB7257
_journal_issue 9
_journal_name_full 'Acta Crystallographica Section E'
_journal_page_first 127
_journal_page_last 129
_journal_paper_doi 10.1107/S1600536814017929
_journal_volume 70
_journal_year 2014
_chemical_formula_iupac 'C30 H28 N2 O6'
_chemical_formula_moiety 'C30 H28 N2 O6'
_chemical_formula_sum 'C30 H28 N2 O6'
_chemical_formula_weight 512.54
_chemical_name_systematic
'Methyl 6-methoxy-11-(4-methoxyphenyl)-16-methyl-14-phenyl-8,12-dioxa-14,15-diazatetracyclo[8.7.0.0^2,7^.0^13,17^]heptadeca-2(7),3,5,13(17),15-pentaene-10-carboxylate'
_space_group_IT_number 14
_symmetry_cell_setting monoclinic
_symmetry_space_group_name_Hall '-P 2ybc'
_symmetry_space_group_name_H-M 'P 1 21/c 1'
_atom_sites_solution_hydrogens geom
_atom_sites_solution_primary direct
_atom_sites_solution_secondary difmap
_audit_creation_method SHELXL-97
_cell_angle_alpha 90.00
_cell_angle_beta 100.433(2)
_cell_angle_gamma 90.00
_cell_formula_units_Z 4
_cell_length_a 12.9549(5)
_cell_length_b 14.5280(5)
_cell_length_c 13.8522(4)
_cell_measurement_temperature 293(2)
_cell_measurement_theta_max 25.0
_cell_measurement_theta_min 2.0
_cell_volume 2564.00(15)
_computing_cell_refinement 'SAINT (Bruker, 2004)'
_computing_data_collection 'APEX2 (Bruker, 2004)'
_computing_data_reduction 'SAINT (Bruker, 2004)'
_computing_molecular_graphics 'ORTEP-3 for Windows (Farrugia, 2012)'
_computing_publication_material 'SHELXL97 (Sheldrick, 2008) and PLATON (Spek, 2009)'
_computing_structure_refinement 'SHELXL97 (Sheldrick, 2008)'
_computing_structure_solution 'SHELXS97 (Sheldrick, 2008)'
_diffrn_ambient_temperature 293(2)
_diffrn_detector_area_resol_mean 10.0
_diffrn_measured_fraction_theta_full 0.998
_diffrn_measured_fraction_theta_max 0.998
_diffrn_measurement_device_type 'Bruker APEXII CCD'
_diffrn_measurement_method '\w scans'
_diffrn_radiation_monochromator graphite
_diffrn_radiation_source 'fine-focus sealed tube'
_diffrn_radiation_type MoK\a
_diffrn_radiation_wavelength 0.71073
_diffrn_reflns_av_R_equivalents 0.0321
_diffrn_reflns_av_sigmaI/netI 0.0246
_diffrn_reflns_limit_h_max 15
_diffrn_reflns_limit_h_min -15
_diffrn_reflns_limit_k_max 17
_diffrn_reflns_limit_k_min -17
_diffrn_reflns_limit_l_max 16
_diffrn_reflns_limit_l_min -16
_diffrn_reflns_number 23615
_diffrn_reflns_theta_full 24.99
_diffrn_reflns_theta_max 24.99
_diffrn_reflns_theta_min 2.43
_diffrn_standards_number 0
_exptl_absorpt_coefficient_mu 0.093
_exptl_absorpt_correction_T_max 0.986
_exptl_absorpt_correction_T_min 0.979
_exptl_absorpt_correction_type multi-scan
_exptl_absorpt_process_details '(SADABS; Bruker, 2004)'
_exptl_crystal_colour colourless
_exptl_crystal_density_diffrn 1.328
_exptl_crystal_density_method 'not measured'
_exptl_crystal_description block
_exptl_crystal_F_000 1080
_exptl_crystal_size_max 0.23
_exptl_crystal_size_mid 0.21
_exptl_crystal_size_min 0.15
_refine_diff_density_max 0.194
_refine_diff_density_min -0.141
_refine_ls_extinction_coef 0.0075(7)
_refine_ls_extinction_expression Fc^*^=kFc[1+0.001xFc^2^\l^3^/sin(2\q)]^-1/4^
_refine_ls_extinction_method 'SHELXL97 (Sheldrick, 2008)'
_refine_ls_goodness_of_fit_ref 1.016
_refine_ls_hydrogen_treatment constr
_refine_ls_matrix_type full
_refine_ls_number_parameters 348
_refine_ls_number_reflns 4509
_refine_ls_number_restraints 0
_refine_ls_restrained_S_all 1.016
_refine_ls_R_factor_all 0.0518
_refine_ls_R_factor_gt 0.0368
_refine_ls_shift/su_max 0.000
_refine_ls_shift/su_mean 0.000
_refine_ls_structure_factor_coef Fsqd
_refine_ls_weighting_details 'calc w=1/[\s^2^(Fo^2^)+(0.0460P)^2^+0.5491P] where P=(Fo^2^+2Fc^2^)/3'
_refine_ls_weighting_scheme calc
_refine_ls_wR_factor_gt 0.0889
_refine_ls_wR_factor_ref 0.0983
_reflns_number_gt 3508
_reflns_number_total 4509
_reflns_threshold_expression I>2\s(I)
_cod_data_source_file hb7257sup1.cif
_cod_data_source_block I
_cod_original_sg_symbol_H-M 'P 21/c'
_cod_database_code 2239882
_cod_database_fobs_code 2239882

loop_
_symmetry_equiv_pos_as_xyz
'x, y, z'
'-x, y+1/2, -z+1/2'
'-x, -y, -z'
'x, -y-1/2, z-1/2'

loop_
_atom_site_type_symbol
_atom_site_label
_atom_site_fract_x
_atom_site_fract_y
_atom_site_fract_z
_atom_site_U_iso_or_equiv
_atom_site_adp_type
_atom_site_calc_flag
_atom_site_refinement_flags
_atom_site_occupancy
_atom_site_symmetry_multiplicity
C C1 0.09417(11) 0.03532(10) 0.11857(10) 0.0359(3) Uani d . 1 1
C C2 0.04588(12) -0.04204(10) 0.15296(11) 0.0409(4) Uani d . 1 1
C C3 0.01793(11) 0.10082(10) 0.10840(10) 0.0352(3) Uani d . 1 1
C C4 0.11683(11) 0.20846(10) 0.03943(10) 0.0359(3) Uani d . 1 1
H H4 0.1064 0.1824 -0.0269 0.043 Uiso calc R 1 1
C C5 0.21498(11) 0.16198(10) 0.10138(10) 0.0355(3) Uani d . 1 1
C C6 0.23039(12) 0.19093(12) 0.20849(10) 0.0444(4) Uani d . 1 1
H H6A 0.2417 0.2569 0.2126 0.053 Uiso calc R 1 1
H H6B 0.1667 0.1777 0.2334 0.053 Uiso calc R 1 1
C C7 0.34317(12) 0.05975(13) 0.24446(12) 0.0482(4) Uani d . 1 1
C C8 0.43098(14) 0.02194(16) 0.30561(14) 0.0637(5) Uani d . 1 1
C C9 0.46352(15) -0.06504(17) 0.28691(17) 0.0747(7) Uani d . 1 1
H H9 0.5201 -0.0915 0.3286 0.090 Uiso calc R 1 1
C C10 0.41272(16) -0.11336(15) 0.20656(18) 0.0703(6) Uani d . 1 1
H H10 0.4351 -0.1724 0.1945 0.084 Uiso calc R 1 1
C C11 0.32897(14) -0.07494(13) 0.14395(14) 0.0564(5) Uani d . 1 1
H H11 0.2971 -0.1070 0.0884 0.068 Uiso calc R 1 1
C C12 0.29210(12) 0.01174(11) 0.16377(11) 0.0429(4) Uani d . 1 1
C C13 0.20139(11) 0.05619(10) 0.09589(10) 0.0367(3) Uani d . 1 1
H H13 0.2030 0.0363 0.0286 0.044 Uiso calc R 1 1
C C14 -0.16950(11) 0.10535(11) 0.13707(10) 0.0388(4) Uani d . 1 1
C C15 -0.25161(13) 0.04791(12) 0.14825(12) 0.0492(4) Uani d . 1 1
H H15 -0.2415 -0.0154 0.1532 0.059 Uiso calc R 1 1
C C16 -0.34859(14) 0.08532(15) 0.15202(14) 0.0613(5) Uani d . 1 1
H H16 -0.4039 0.0468 0.1596 0.074 Uiso calc R 1 1
C C17 -0.36458(14) 0.17851(15) 0.14481(14) 0.0636(5) Uani d . 1 1
H H17 -0.4302 0.2032 0.1475 0.076 Uiso calc R 1 1
C C18 -0.28280(14) 0.23487(14) 0.13359(14) 0.0603(5) Uani d . 1 1
H H18 -0.2934 0.2981 0.1284 0.072 Uiso calc R 1 1
C C19 -0.18506(13) 0.19915(12) 0.12997(12) 0.0489(4) Uani d . 1 1
H H19 -0.1299 0.2381 0.1228 0.059 Uiso calc R 1 1
C C20 0.12462(11) 0.31102(10) 0.03090(10) 0.0363(3) Uani d . 1 1
C C21 0.16048(13) 0.34863(11) -0.04866(11) 0.0454(4) Uani d . 1 1
H H21 0.1753 0.3100 -0.0979 0.055 Uiso calc R 1 1
C C22 0.17462(14) 0.44161(12) -0.05640(12) 0.0505(4) Uani d . 1 1
H H22 0.1992 0.4654 -0.1103 0.061 Uiso calc R 1 1
C C23 0.15246(12) 0.50008(11) 0.01571(11) 0.0436(4) Uani d . 1 1
C C24 0.11484(13) 0.46416(11) 0.09468(12) 0.0458(4) Uani d . 1 1
H H24 0.0986 0.5030 0.1431 0.055 Uiso calc R 1 1
C C25 0.10136(12) 0.37067(11) 0.10157(11) 0.0435(4) Uani d . 1 1
H H25 0.0760 0.3470 0.1551 0.052 Uiso calc R 1 1
C C26 0.31011(12) 0.19241(11) 0.05938(11) 0.0419(4) Uani d . 1 1
C C28 0.39686(15) 0.18027(16) -0.07564(14) 0.0697(6) Uani d . 1 1
H H28A 0.4041 0.2460 -0.0770 0.104 Uiso calc R 1 1
H H28B 0.3848 0.1569 -0.1415 0.104 Uiso calc R 1 1
H H28C 0.4600 0.1537 -0.0393 0.104 Uiso calc R 1 1
C C27 0.08955(15) -0.13469(12) 0.17983(16) 0.0657(5) Uani d . 1 1
H H27A 0.0355 -0.1735 0.1967 0.099 Uiso calc R 1 1
H H27B 0.1460 -0.1298 0.2350 0.099 Uiso calc R 1 1
H H27C 0.1154 -0.1608 0.1252 0.099 Uiso calc R 1 1
C C29 0.15834(18) 0.65225(13) 0.07959(15) 0.0687(6) Uani d . 1 1
H H29A 0.0862 0.6527 0.0872 0.103 Uiso calc R 1 1
H H29B 0.1789 0.7132 0.0640 0.103 Uiso calc R 1 1
H H29C 0.2015 0.6321 0.1396 0.103 Uiso calc R 1 1
C C30 0.58200(18) 0.0550(3) 0.42712(19) 0.1291(13) Uani d . 1 1
H H30A 0.5819 -0.0029 0.4605 0.194 Uiso calc R 1 1
H H30B 0.6081 0.1022 0.4737 0.194 Uiso calc R 1 1
H H30C 0.6262 0.0508 0.3787 0.194 Uiso calc R 1 1
N N2 -0.06991(9) 0.06546(9) 0.13442(9) 0.0388(3) Uani d . 1 1
N N1 -0.05199(10) -0.02486(9) 0.16222(10) 0.0442(3) Uani d . 1 1
O O1 0.02331(8) 0.18946(7) 0.08051(8) 0.0419(3) Uani d . 1 1
O O2 0.31621(9) 0.14614(9) 0.26917(8) 0.0568(3) Uani d . 1 1
O O3 0.37641(9) 0.24377(9) 0.09954(9) 0.0623(4) Uani d . 1 1
O O4 0.30904(9) 0.15651(8) -0.02902(8) 0.0519(3) Uani d . 1 1
O O5 0.17081(10) 0.59132(8) 0.00264(9) 0.0579(3) Uani d . 1 1
O O6 0.47757(11) 0.07731(12) 0.38029(11) 0.0908(5) Uani d . 1 1

loop_
_atom_site_aniso_label
_atom_site_aniso_U_11
_atom_site_aniso_U_22
_atom_site_aniso_U_33
_atom_site_aniso_U_12
_atom_site_aniso_U_13
_atom_site_aniso_U_23
C1 0.0329(8) 0.0412(9) 0.0338(7) 0.0008(7) 0.0065(6) -0.0011(6)
C2 0.0384(9) 0.0407(9) 0.0441(8) 0.0019(7) 0.0090(7) 0.0006(7)
C3 0.0326(8) 0.0390(9) 0.0345(7) -0.0017(7) 0.0072(6) 0.0009(6)
C4 0.0298(8) 0.0440(9) 0.0349(7) -0.0010(6) 0.0087(6) 0.0002(6)
C5 0.0298(8) 0.0435(9) 0.0339(7) -0.0001(6) 0.0074(6) -0.0016(6)
C6 0.0386(9) 0.0556(10) 0.0378(8) 0.0009(8) 0.0040(7) -0.0033(7)
C7 0.0355(9) 0.0652(12) 0.0450(9) 0.0047(8) 0.0103(7) 0.0132(8)
C8 0.0382(10) 0.0949(16) 0.0569(11) 0.0044(10) 0.0059(8) 0.0275(11)
C9 0.0403(11) 0.1043(18) 0.0820(15) 0.0206(12) 0.0174(10) 0.0461(14)
C10 0.0525(12) 0.0711(14) 0.0967(16) 0.0269(11) 0.0385(12) 0.0353(12)
C11 0.0465(10) 0.0587(11) 0.0705(12) 0.0118(9) 0.0279(9) 0.0124(9)
C12 0.0323(8) 0.0523(10) 0.0468(9) 0.0063(7) 0.0145(7) 0.0092(7)
C13 0.0329(8) 0.0442(9) 0.0345(7) 0.0032(7) 0.0102(6) -0.0006(6)
C14 0.0319(8) 0.0507(10) 0.0342(7) -0.0010(7) 0.0075(6) -0.0035(7)
C15 0.0392(9) 0.0542(11) 0.0570(10) -0.0073(8) 0.0163(8) -0.0061(8)
C16 0.0361(10) 0.0796(15) 0.0716(12) -0.0112(10) 0.0185(9) -0.0101(10)
C17 0.0320(10) 0.0828(15) 0.0763(13) 0.0066(10) 0.0108(9) -0.0153(11)
C18 0.0422(10) 0.0596(12) 0.0786(13) 0.0098(9) 0.0101(9) -0.0066(10)
C19 0.0355(9) 0.0514(11) 0.0607(10) -0.0003(8) 0.0115(8) -0.0033(8)
C20 0.0307(8) 0.0423(9) 0.0359(7) -0.0002(6) 0.0058(6) 0.0013(6)
C21 0.0558(10) 0.0470(10) 0.0364(8) 0.0018(8) 0.0160(7) -0.0006(7)
C22 0.0605(11) 0.0504(11) 0.0452(9) 0.0001(8) 0.0217(8) 0.0077(8)
C23 0.0398(9) 0.0404(9) 0.0498(9) 0.0000(7) 0.0058(7) 0.0023(7)
C24 0.0473(10) 0.0459(10) 0.0460(9) 0.0046(8) 0.0134(7) -0.0042(7)
C25 0.0441(9) 0.0491(10) 0.0408(8) 0.0017(8) 0.0170(7) 0.0026(7)
C26 0.0327(8) 0.0483(10) 0.0448(9) 0.0024(7) 0.0074(7) 0.0038(7)
C28 0.0544(12) 0.0998(16) 0.0629(12) -0.0039(11) 0.0324(10) 0.0098(11)
C27 0.0535(12) 0.0471(11) 0.0994(15) 0.0047(9) 0.0215(11) 0.0151(10)
C29 0.0829(15) 0.0448(11) 0.0787(13) 0.0057(10) 0.0151(11) -0.0064(10)
C30 0.0450(13) 0.251(4) 0.0817(17) -0.0043(18) -0.0152(12) 0.036(2)
N2 0.0327(7) 0.0406(7) 0.0451(7) -0.0006(6) 0.0118(5) 0.0023(6)
N1 0.0400(8) 0.0414(8) 0.0528(8) -0.0010(6) 0.0124(6) 0.0047(6)
O1 0.0306(6) 0.0416(6) 0.0558(6) 0.0013(5) 0.0141(5) 0.0074(5)
O2 0.0526(7) 0.0713(9) 0.0406(6) 0.0068(6) -0.0070(5) -0.0016(6)
O3 0.0405(7) 0.0801(9) 0.0660(8) -0.0186(7) 0.0087(6) -0.0069(7)
O4 0.0471(7) 0.0659(8) 0.0486(6) -0.0057(6) 0.0246(5) -0.0032(6)
O5 0.0696(8) 0.0412(7) 0.0641(8) -0.0025(6) 0.0155(6) 0.0025(6)
O6 0.0571(9) 0.1361(14) 0.0674(9) 0.0008(9) -0.0204(7) 0.0192(9)

loop_
_atom_type_symbol
_atom_type_description
_atom_type_scat_dispersion_real
_atom_type_scat_dispersion_imag
_atom_type_scat_source
C C 0.0033 0.0016 'International Tables Vol C Tables 4.2.6.8 and 6.1.1.4'
H H 0.0000 0.0000 'International Tables Vol C Tables 4.2.6.8 and 6.1.1.4'
N N 0.0061 0.0033 'International Tables Vol C Tables 4.2.6.8 and 6.1.1.4'
O O 0.0106 0.0060 'International Tables Vol C Tables 4.2.6.8 and 6.1.1.4'

loop_
_geom_angle_atom_site_label_1
_geom_angle_atom_site_label_2
_geom_angle_atom_site_label_3
_geom_angle
C3 C1 C2 103.54(13)
C3 C1 C13 121.08(13)
C2 C1 C13 135.36(13)
N1 C2 C1 111.99(13)
N1 C2 C27 118.48(14)
C1 C2 C27 129.52(15)
O1 C3 N2 121.81(13)
O1 C3 C1 128.52(13)
N2 C3 C1 109.64(13)
O1 C4 C20 106.97(11)
O1 C4 C5 110.95(11)
C20 C4 C5 114.54(12)
O1 C4 H4 108.1
C20 C4 H4 108.1
C5 C4 H4 108.1
C6 C5 C26 108.70(12)
C6 C5 C13 108.45(12)
C26 C5 C13 111.28(12)
C6 C5 C4 111.63(12)
C26 C5 C4 107.52(11)
C13 C5 C4 109.27(11)
O2 C6 C5 113.59(13)
O2 C6 H6A 108.8
C5 C6 H6A 108.8
O2 C6 H6B 108.8
C5 C6 H6B 108.8
H6A C6 H6B 107.7
O2 C7 C12 124.17(14)
O2 C7 C8 115.21(17)
C12 C7 C8 120.59(18)
O6 C8 C9 125.34(18)
O6 C8 C7 115.3(2)
C9 C8 C7 119.4(2)
C8 C9 C10 120.24(18)
C8 C9 H9 119.9
C10 C9 H9 119.9
C9 C10 C11 120.5(2)
C9 C10 H10 119.7
C11 C10 H10 119.7
C10 C11 C12 120.1(2)
C10 C11 H11 120.0
C12 C11 H11 120.0
C7 C12 C11 119.06(15)
C7 C12 C13 119.52(15)
C11 C12 C13 121.34(15)
C1 C13 C12 115.22(12)
C1 C13 C5 106.87(11)
C12 C13 C5 108.98(12)
C1 C13 H13 108.5
C12 C13 H13 108.5
C5 C13 H13 108.5
C19 C14 C15 119.94(15)
C19 C14 N2 121.54(14)
C15 C14 N2 118.51(15)
C16 C15 C14 119.42(17)
C16 C15 H15 120.3
C14 C15 H15 120.3
C17 C16 C15 120.90(17)
C17 C16 H16 119.6
C15 C16 H16 119.6
C18 C17 C16 119.27(17)
C18 C17 H17 120.4
C16 C17 H17 120.4
C17 C18 C19 120.92(18)
C17 C18 H18 119.5
C19 C18 H18 119.5
C18 C19 C14 119.55(16)
C18 C19 H19 120.2
C14 C19 H19 120.2
C25 C20 C21 117.70(14)
C25 C20 C4 122.77(13)
C21 C20 C4 119.48(13)
C22 C21 C20 121.37(15)
C22 C21 H21 119.3
C20 C21 H21 119.3
C21 C22 C23 120.12(15)
C21 C22 H22 119.9
C23 C22 H22 119.9
O5 C23 C24 124.63(15)
O5 C23 C22 115.95(14)
C24 C23 C22 119.42(15)
C25 C24 C23 119.78(15)
C25 C24 H24 120.1
C23 C24 H24 120.1
C24 C25 C20 121.60(14)
C24 C25 H25 119.2
C20 C25 H25 119.2
O3 C26 O4 124.07(15)
O3 C26 C5 124.53(14)
O4 C26 C5 111.38(13)
O4 C28 H28A 109.5
O4 C28 H28B 109.5
H28A C28 H28B 109.5
O4 C28 H28C 109.5
H28A C28 H28C 109.5
H28B C28 H28C 109.5
C2 C27 H27A 109.5
C2 C27 H27B 109.5
H27A C27 H27B 109.5
C2 C27 H27C 109.5
H27A C27 H27C 109.5
H27B C27 H27C 109.5
O5 C29 H29A 109.5
O5 C29 H29B 109.5
H29A C29 H29B 109.5
O5 C29 H29C 109.5
H29A C29 H29C 109.5
H29B C29 H29C 109.5
O6 C30 H30A 109.5
O6 C30 H30B 109.5
H30A C30 H30B 109.5
O6 C30 H30C 109.5
H30A C30 H30C 109.5
H30B C30 H30C 109.5
C3 N2 N1 109.20(12)
C3 N2 C14 131.47(13)
N1 N2 C14 119.34(12)
C2 N1 N2 105.62(12)
C3 O1 C4 112.50(11)
C7 O2 C6 118.73(12)
C26 O4 C28 116.07(14)
C23 O5 C29 117.42(14)
C8 O6 C30 117.7(2)

loop_
_geom_bond_atom_site_label_1
_geom_bond_atom_site_label_2
_geom_bond_distance
C1 C3 1.360(2)
C1 C2 1.410(2)
C1 C13 1.509(2)
C2 N1 1.3211(19)
C2 C27 1.481(2)
C3 O1 1.3499(17)
C3 N2 1.3555(18)
C4 O1 1.4553(16)
C4 C20 1.499(2)
C4 C5 1.554(2)
C4 H4 0.9800
C5 C6 1.5202(19)
C5 C26 1.521(2)
C5 C13 1.547(2)
C6 O2 1.4239(19)
C6 H6A 0.9700
C6 H6B 0.9700
C7 O2 1.363(2)
C7 C12 1.380(2)
C7 C8 1.402(2)
C8 O6 1.362(3)
C8 C9 1.372(3)
C9 C10 1.378(3)
C9 H9 0.9300
C10 C11 1.378(3)
C10 H10 0.9300
C11 C12 1.392(2)
C11 H11 0.9300
C12 C13 1.511(2)
C13 H13 0.9800
C14 C19 1.378(2)
C14 C15 1.383(2)
C14 N2 1.4209(19)
C15 C16 1.379(2)
C15 H15 0.9300
C16 C17 1.370(3)
C16 H16 0.9300
C17 C18 1.370(3)
C17 H17 0.9300
C18 C19 1.378(2)
C18 H18 0.9300
C19 H19 0.9300
C20 C25 1.381(2)
C20 C21 1.384(2)
C21 C22 1.370(2)
C21 H21 0.9300
C22 C23 1.380(2)
C22 H22 0.9300
C23 O5 1.3646(19)
C23 C24 1.378(2)
C24 C25 1.375(2)
C24 H24 0.9300
C25 H25 0.9300
C26 O3 1.1962(19)
C26 O4 1.3288(19)
C28 O4 1.4480(19)
C28 H28A 0.9600
C28 H28B 0.9600
C28 H28C 0.9600
C27 H27A 0.9600
C27 H27B 0.9600
C27 H27C 0.9600
C29 O5 1.417(2)
C29 H29A 0.9600
C29 H29B 0.9600
C29 H29C 0.9600
C30 O6 1.428(3)
C30 H30A 0.9600
C30 H30B 0.9600
C30 H30C 0.9600
N2 N1 1.3753(17)

loop_
_geom_hbond_atom_site_label_D
_geom_hbond_atom_site_label_H
_geom_hbond_atom_site_label_A
_geom_hbond_site_symmetry_A
_geom_hbond_distance_DH
_geom_hbond_distance_HA
_geom_hbond_distance_DA
_geom_hbond_angle_DHA
C19 H19 O1 . 0.93 2.28 2.907(2) 124
C17 H17 O3 1_455 0.93 2.54 3.433(2) 161

loop_
_geom_torsion_atom_site_label_1
_geom_torsion_atom_site_label_2
_geom_torsion_atom_site_label_3
_geom_torsion_atom_site_label_4
_geom_torsion
C3 C1 C2 N1 0.40(17)
C13 C1 C2 N1 179.16(15)
C3 C1 C2 C27 -178.69(17)
C13 C1 C2 C27 0.1(3)
C2 C1 C3 O1 177.68(14)
C13 C1 C3 O1 -1.3(2)
C2 C1 C3 N2 -0.19(16)
C13 C1 C3 N2 -179.17(12)
O1 C4 C5 C6 -55.68(16)
C20 C4 C5 C6 65.55(16)
O1 C4 C5 C26 -174.82(12)
C20 C4 C5 C26 -53.59(16)
O1 C4 C5 C13 64.28(14)
C20 C4 C5 C13 -174.49(11)
C26 C5 C6 O2 -64.78(17)
C13 C5 C6 O2 56.34(17)
C4 C5 C6 O2 176.78(12)
O2 C7 C8 O6 -0.7(2)
C12 C7 C8 O6 177.18(15)
O2 C7 C8 C9 179.50(16)
C12 C7 C8 C9 -2.6(3)
O6 C8 C9 C10 -177.29(18)
C7 C8 C9 C10 2.4(3)
C8 C9 C10 C11 0.2(3)
C9 C10 C11 C12 -2.7(3)
O2 C7 C12 C11 177.79(14)
C8 C7 C12 C11 0.1(2)
O2 C7 C12 C13 1.1(2)
C8 C7 C12 C13 -176.62(14)
C10 C11 C12 C7 2.6(2)
C10 C11 C12 C13 179.21(15)
C3 C1 C13 C12 142.17(14)
C2 C1 C13 C12 -36.4(2)
C3 C1 C13 C5 20.94(18)
C2 C1 C13 C5 -157.65(16)
C7 C12 C13 C1 -93.43(17)
C11 C12 C13 C1 89.95(17)
C7 C12 C13 C5 26.64(18)
C11 C12 C13 C5 -149.98(14)
C6 C5 C13 C1 72.28(14)
C26 C5 C13 C1 -168.19(11)
C4 C5 C13 C1 -49.61(14)
C6 C5 C13 C12 -52.83(15)
C26 C5 C13 C12 66.70(15)
C4 C5 C13 C12 -174.72(11)
C19 C14 C15 C16 0.1(2)
N2 C14 C15 C16 179.32(14)
C14 C15 C16 C17 0.0(3)
C15 C16 C17 C18 0.1(3)
C16 C17 C18 C19 -0.3(3)
C17 C18 C19 C14 0.4(3)
C15 C14 C19 C18 -0.3(2)
N2 C14 C19 C18 -179.53(15)
O1 C4 C20 C25 39.53(18)
C5 C4 C20 C25 -83.85(17)
O1 C4 C20 C21 -143.14(14)
C5 C4 C20 C21 93.47(16)
C25 C20 C21 C22 1.3(2)
C4 C20 C21 C22 -176.14(15)
C20 C21 C22 C23 -0.4(3)
C21 C22 C23 O5 178.81(15)
C21 C22 C23 C24 -0.8(3)
O5 C23 C24 C25 -178.58(15)
C22 C23 C24 C25 1.0(2)
C23 C24 C25 C20 0.0(2)
C21 C20 C25 C24 -1.1(2)
C4 C20 C25 C24 176.25(14)
C6 C5 C26 O3 -11.5(2)
C13 C5 C26 O3 -130.89(16)
C4 C5 C26 O3 109.48(17)
C6 C5 C26 O4 170.07(13)
C13 C5 C26 O4 50.69(16)
C4 C5 C26 O4 -68.94(16)
O1 C3 N2 N1 -178.09(12)
C1 C3 N2 N1 -0.06(16)
O1 C3 N2 C14 1.7(2)
C1 C3 N2 C14 179.75(13)
C19 C14 N2 C3 -13.5(2)
C15 C14 N2 C3 167.34(15)
C19 C14 N2 N1 166.34(14)
C15 C14 N2 N1 -12.87(19)
C1 C2 N1 N2 -0.43(16)
C27 C2 N1 N2 178.76(15)
C3 N2 N1 C2 0.30(15)
C14 N2 N1 C2 -179.54(12)
N2 C3 O1 C4 -169.78(12)
C1 C3 O1 C4 12.6(2)
C20 C4 O1 C3 -168.68(11)
C5 C4 O1 C3 -43.10(15)
C12 C7 O2 C6 -0.3(2)
C8 C7 O2 C6 177.55(14)
C5 C6 O2 C7 -29.7(2)
O3 C26 O4 C28 2.2(2)
C5 C26 O4 C28 -179.39(14)
C24 C23 O5 C29 5.4(2)
C22 C23 O5 C29 -174.23(16)
C9 C8 O6 C30 17.2(3)
C7 C8 O6 C30 -162.52(19)
